data_2230959
loop_
_publ_author_name
'Moumou, Mohamed'
'Benharref, Ahmed'
'Berraho, Moha'
'El Ammari, Lahcen'
'Akssira, Mohamed'
'Elhakmaoui, Ahmed'

_publ_section_title
;
 (<i>Z</i>)-6-Hydroxy-1a,5-dimethyl-8-[(morpholin-4-yl)methyl]-2,3,6,7,7a,8,10a,10b-octahydrooxireno[2',3':9,10]cyclodeca[1,2-<i>b</i>]furan-9(1a<i>H</i>)-one
;
_journal_coeditor_code ZL2378
_journal_issue 7
_journal_name_full 'Acta Crystallographica Section E'
_journal_page_first o1698
_journal_page_last o1699
_journal_paper_doi 10.1107/S1600536811022616
_journal_volume 67
_journal_year 2011
_chemical_formula_iupac 'C19 H29 N O5'
_chemical_formula_moiety 'C19 H29 N O5'
_chemical_formula_sum 'C19 H29 N O5'
_chemical_formula_weight 351.43
_chemical_name_systematic
;
(<i>Z</i>)-6-Hydroxy-1a,5-dimethyl-8-[(morpholin-4-yl)methyl]-
2,3,6,7,7a,8,10a,10b-octahydrooxireno[2',3':9,10]cyclodeca[1,2-<i>b</i>]furan-
9(1a<i>H</i>)-one
;
_space_group_IT_number 4
_symmetry_cell_setting monoclinic
_symmetry_space_group_name_Hall 'P 2yb'
_symmetry_space_group_name_H-M 'P 1 21 1'
_atom_sites_solution_hydrogens geom
_atom_sites_solution_primary direct
_atom_sites_solution_secondary difmap
_audit_creation_method SHELXL-97
_cell_angle_alpha 90.00
_cell_angle_beta 101.328(2)
_cell_angle_gamma 90.00
_cell_formula_units_Z 2
_cell_length_a 11.7539(3)
_cell_length_b 6.8304(2)
_cell_length_c 11.8585(3)
_cell_measurement_reflns_used 11515
_cell_measurement_temperature 298(2)
_cell_measurement_theta_max 26.4
_cell_measurement_theta_min 1.8
_cell_volume 933.50(4)
_computing_cell_refinement 'APEX2 and SAINT (Bruker, 2005)'
_computing_data_collection 'APEX2 (Bruker, 2005)'
_computing_data_reduction 'SAINT (Bruker, 2005)'
_computing_molecular_graphics 'ORTEP-3 for Windows (Farrugia, 1997) and PLATON (Spek, 2009)'
_computing_publication_material 'WinGX (Farrugia, 1999)'
_computing_structure_refinement 'SHELXL97 (Sheldrick, 2008)'
_computing_structure_solution 'SHELXS97 (Sheldrick, 2008)'
_diffrn_ambient_temperature 298(2)
_diffrn_measured_fraction_theta_full 0.999
_diffrn_measured_fraction_theta_max 0.999
_diffrn_measurement_device_type 'Bruker APEXII CCD area-detector'
_diffrn_measurement_method '\f and \w'
_diffrn_radiation_monochromator graphite
_diffrn_radiation_source 'fine-focus sealed tube'
_diffrn_radiation_type MoK\a
_diffrn_radiation_wavelength 0.71073
_diffrn_reflns_av_R_equivalents 0.0223
_diffrn_reflns_av_sigmaI/netI 0.0145
_diffrn_reflns_limit_h_max 14
_diffrn_reflns_limit_h_min -14
_diffrn_reflns_limit_k_max 8
_diffrn_reflns_limit_k_min -7
_diffrn_reflns_limit_l_max 14
_diffrn_reflns_limit_l_min -14
_diffrn_reflns_number 11514
_diffrn_reflns_theta_full 26.37
_diffrn_reflns_theta_max 26.37
_diffrn_reflns_theta_min 1.77
_diffrn_standards_number 0
_exptl_absorpt_coefficient_mu 0.090
_exptl_absorpt_correction_type none
_exptl_crystal_colour colourless
_exptl_crystal_density_diffrn 1.250
_exptl_crystal_density_method 'not measured'
_exptl_crystal_description Prism
_exptl_crystal_F_000 380
_exptl_crystal_size_max 0.45
_exptl_crystal_size_mid 0.33
_exptl_crystal_size_min 0.12
_refine_diff_density_max 0.171
_refine_diff_density_min -0.125
_refine_ls_extinction_method none
_refine_ls_goodness_of_fit_ref 1.065
_refine_ls_hydrogen_treatment constr
_refine_ls_matrix_type full
_refine_ls_number_parameters 229
_refine_ls_number_reflns 2086
_refine_ls_number_restraints 1
_refine_ls_restrained_S_all 1.064
_refine_ls_R_factor_all 0.0349
_refine_ls_R_factor_gt 0.0327
_refine_ls_shift/su_max 0.000
_refine_ls_shift/su_mean 0.000
_refine_ls_structure_factor_coef Fsqd
_refine_ls_weighting_details 'calc w=1/[\s^2^(Fo^2^)+(0.0640P)^2^+0.0786P] where P=(Fo^2^+2Fc^2^)/3'
_refine_ls_weighting_scheme calc
_refine_ls_wR_factor_gt 0.0913
_refine_ls_wR_factor_ref 0.0947
_reflns_number_gt 1987
_reflns_number_total 2086
_reflns_threshold_expression I>2\s(I)
_cod_data_source_file zl2378.cif
_cod_data_source_block I
_cod_original_sg_symbol_H-M 'P 21'
_cod_database_code 2230959
_cod_database_fobs_code 2230959

loop_
_symmetry_equiv_pos_as_xyz
'x, y, z'
'-x, y+1/2, -z'

loop_
_atom_site_type_symbol
_atom_site_label
_atom_site_fract_x
_atom_site_fract_y
_atom_site_fract_z
_atom_site_U_iso_or_equiv
_atom_site_adp_type
_atom_site_calc_flag
_atom_site_refinement_flags
_atom_site_occupancy
_atom_site_symmetry_multiplicity
_atom_site_disorder_assembly
_atom_site_disorder_group
C C4 0.68147(17) 0.6737(3) 0.7681(2) 0.0506(5) Uani d . 1 1 . .
H H4 0.7514 0.6984 0.8181 0.061 Uiso calc R 1 1 . .
C C1 0.59711(14) 0.3364(3) 0.86650(18) 0.0446(4) Uani d . 1 1 . .
C C2 0.56720(18) 0.5347(4) 0.9071(2) 0.0602(6) Uani d . 1 1 . .
H H2A 0.6204 0.5665 0.9782 0.072 Uiso calc R 1 1 . .
H H2B 0.4894 0.5311 0.9232 0.072 Uiso calc R 1 1 . .
C C3 0.5735(2) 0.6950(4) 0.8181(3) 0.0662(7) Uani d . 1 1 . .
H H3A 0.5056 0.6872 0.7569 0.079 Uiso calc R 1 1 . .
H H3B 0.5736 0.8224 0.8543 0.079 Uiso calc R 1 1 . .
C C5 0.68894(16) 0.6245(3) 0.66217(19) 0.0490(5) Uani d . 1 1 . .
C C6 0.80378(17) 0.5685(3) 0.63035(17) 0.0456(5) Uani d . 1 1 . .
H H6 0.7974 0.5963 0.5483 0.055 Uiso calc R 1 1 . .
C C7 0.82776(15) 0.3483(3) 0.64773(14) 0.0379(4) Uani d . 1 1 . .
H H7A 0.8859 0.3110 0.6039 0.045 Uiso calc R 1 1 . .
H H7B 0.7572 0.2775 0.6160 0.045 Uiso calc R 1 1 . .
C C8 0.86965(12) 0.2824(3) 0.77319(13) 0.0298(3) Uani d . 1 1 . .
H H8 0.8879 0.4000 0.8206 0.036 Uiso calc R 1 1 . .
C C11 0.97917(13) 0.1537(3) 0.79115(13) 0.0339(4) Uani d . 1 1 . .
H H11 0.9816 0.0817 0.7202 0.041 Uiso calc R 1 1 . .
C C12 0.96289(15) 0.0110(3) 0.88422(15) 0.0392(4) Uani d . 1 1 . .
C C9 0.78383(13) 0.1581(3) 0.82571(13) 0.0320(3) Uani d . 1 1 . .
H H9 0.7295 0.0892 0.7654 0.038 Uiso calc R 1 1 . .
C C10 0.71981(13) 0.2807(3) 0.89708(14) 0.0367(4) Uani d . 1 1 . .
H H10 0.7686 0.3785 0.9441 0.044 Uiso calc R 1 1 . .
C C14 0.5874(2) 0.6021(6) 0.5617(2) 0.0801(9) Uani d . 1 1 . .
H H14A 0.5162 0.6256 0.5876 0.120 Uiso calc R 1 1 . .
H H14B 0.5870 0.4718 0.5313 0.120 Uiso calc R 1 1 . .
H H14C 0.5950 0.6949 0.5028 0.120 Uiso calc R 1 1 . .
C C13 0.51592(17) 0.2541(4) 0.7628(2) 0.0627(6) Uani d . 1 1 . .
H H13A 0.5454 0.1310 0.7420 0.094 Uiso calc R 1 1 . .
H H13B 0.5101 0.3440 0.6997 0.094 Uiso calc R 1 1 . .
H H13C 0.4405 0.2349 0.7808 0.094 Uiso calc R 1 1 . .
C C15 1.09185(13) 0.2656(3) 0.82863(14) 0.0408(4) Uani d . 1 1 . .
H H15A 1.0922 0.3251 0.9030 0.049 Uiso calc R 1 1 . .
H H15B 1.1562 0.1742 0.8378 0.049 Uiso calc R 1 1 . .
C C16 1.14927(17) 0.3355(3) 0.64750(16) 0.0451(4) Uani d . 1 1 . .
H H16A 1.0909 0.2467 0.6069 0.054 Uiso calc R 1 1 . .
H H16B 1.2201 0.2617 0.6734 0.054 Uiso calc R 1 1 . .
C C17 1.1711(2) 0.4972(4) 0.5678(2) 0.0615(6) Uani d . 1 1 . .
H H17A 1.1966 0.4405 0.5019 0.074 Uiso calc R 1 1 . .
H H17B 1.0992 0.5669 0.5398 0.074 Uiso calc R 1 1 . .
C C19 1.19698(17) 0.5597(4) 0.80346(19) 0.0526(5) Uani d . 1 1 . .
H H19A 1.2686 0.4910 0.8339 0.063 Uiso calc R 1 1 . .
H H19B 1.1701 0.6210 0.8672 0.063 Uiso calc R 1 1 . .
C C18 1.2193(2) 0.7138(4) 0.7208(3) 0.0680(7) Uani d . 1 1 . .
H H18A 1.1490 0.7893 0.6953 0.082 Uiso calc R 1 1 . .
H H18B 1.2788 0.8022 0.7597 0.082 Uiso calc R 1 1 . .
N N 1.10962(11) 0.4195(3) 0.74672(12) 0.0387(4) Uani d . 1 1 . .
O O1 1.03350(12) -0.0969(3) 0.93835(13) 0.0577(4) Uani d . 1 1 . .
O O2 0.63581(11) 0.1901(3) 0.95455(13) 0.0552(4) Uani d . 1 1 . .
O O3 0.85411(10) 0.0191(2) 0.90318(10) 0.0397(3) Uani d . 1 1 . .
O O4 0.89640(12) 0.6831(3) 0.69114(15) 0.0587(4) Uani d . 1 1 . .
H H4A 0.9564 0.6187 0.7018 0.088 Uiso calc R 1 1 . .
O O5 1.25568(15) 0.6306(3) 0.62272(16) 0.0699(5) Uani d . 1 1 . .

loop_
_atom_site_aniso_label
_atom_site_aniso_U_11
_atom_site_aniso_U_22
_atom_site_aniso_U_33
_atom_site_aniso_U_12
_atom_site_aniso_U_13
_atom_site_aniso_U_23
C4 0.0425(9) 0.0284(10) 0.0798(14) 0.0016(9) 0.0099(9) -0.0007(10)
C1 0.0267(8) 0.0497(12) 0.0590(11) 0.0022(8) 0.0121(7) 0.0057(9)
C2 0.0395(10) 0.0673(16) 0.0785(14) 0.0138(11) 0.0234(9) -0.0065(13)
C3 0.0552(12) 0.0443(13) 0.1029(19) 0.0162(12) 0.0243(12) -0.0044(14)
C5 0.0392(9) 0.0365(11) 0.0678(12) 0.0053(8) 0.0020(8) 0.0146(9)
C6 0.0446(9) 0.0423(11) 0.0482(9) 0.0010(9) 0.0048(7) 0.0152(9)
C7 0.0378(8) 0.0413(10) 0.0334(8) 0.0048(8) 0.0042(6) 0.0035(7)
C8 0.0267(7) 0.0312(8) 0.0314(7) 0.0029(7) 0.0055(5) 0.0007(6)
C11 0.0291(7) 0.0397(10) 0.0333(7) 0.0077(7) 0.0071(6) 0.0021(7)
C12 0.0360(8) 0.0408(10) 0.0408(8) 0.0094(8) 0.0072(6) 0.0056(8)
C9 0.0277(7) 0.0306(9) 0.0363(7) 0.0006(7) 0.0029(6) 0.0040(7)
C10 0.0268(7) 0.0444(10) 0.0399(8) 0.0005(7) 0.0086(6) 0.0033(8)
C14 0.0522(12) 0.100(2) 0.0787(16) 0.0113(15) -0.0105(11) 0.0245(18)
C13 0.0323(9) 0.0586(15) 0.0895(16) -0.0032(10) -0.0064(9) 0.0044(13)
C15 0.0285(7) 0.0589(12) 0.0347(8) 0.0033(8) 0.0054(6) 0.0019(8)
C16 0.0464(9) 0.0478(11) 0.0451(9) -0.0003(9) 0.0186(7) -0.0042(9)
C17 0.0723(14) 0.0625(16) 0.0556(11) -0.0063(13) 0.0270(10) 0.0036(12)
C19 0.0363(9) 0.0637(15) 0.0590(11) -0.0096(10) 0.0120(8) -0.0182(11)
C18 0.0537(11) 0.0563(15) 0.0977(17) -0.0141(12) 0.0234(12) -0.0159(14)
N 0.0299(6) 0.0480(9) 0.0392(7) 0.0003(7) 0.0093(5) -0.0058(7)
O1 0.0481(7) 0.0642(11) 0.0607(8) 0.0229(8) 0.0098(6) 0.0236(8)
O2 0.0364(6) 0.0698(11) 0.0645(8) 0.0062(8) 0.0226(6) 0.0214(8)
O3 0.0344(6) 0.0383(7) 0.0469(6) 0.0060(6) 0.0096(5) 0.0122(6)
O4 0.0453(7) 0.0417(8) 0.0877(10) -0.0077(7) 0.0099(7) 0.0103(8)
O5 0.0682(10) 0.0662(12) 0.0845(11) -0.0174(10) 0.0375(9) 0.0003(10)

loop_
_atom_type_symbol
_atom_type_description
_atom_type_scat_dispersion_real
_atom_type_scat_dispersion_imag
_atom_type_scat_source
C C 0.0033 0.0016 'International Tables Vol C Tables 4.2.6.8 and 6.1.1.4'
H H 0.0000 0.0000 'International Tables Vol C Tables 4.2.6.8 and 6.1.1.4'
N N 0.0061 0.0033 'International Tables Vol C Tables 4.2.6.8 and 6.1.1.4'
O O 0.0106 0.0060 'International Tables Vol C Tables 4.2.6.8 and 6.1.1.4'

loop_
_geom_angle_atom_site_label_1
_geom_angle_atom_site_label_2
_geom_angle_atom_site_label_3
_geom_angle_site_symmetry_1
_geom_angle_site_symmetry_3
_geom_angle
_geom_angle_publ_flag
C5 C4 C3 . . 128.1(2) ?
C5 C4 H4 . . 116.0 ?
C3 C4 H4 . . 116.0 ?
O2 C1 C10 . . 59.33(11) ?
O2 C1 C2 . . 116.72(19) ?
C10 C1 C2 . . 115.79(19) ?
O2 C1 C13 . . 112.9(2) ?
C10 C1 C13 . . 122.61(19) ?
C2 C1 C13 . . 116.52(19) ?
C1 C2 C3 . . 112.15(19) ?
C1 C2 H2A . . 109.2 ?
C3 C2 H2A . . 109.2 ?
C1 C2 H2B . . 109.2 ?
C3 C2 H2B . . 109.2 ?
H2A C2 H2B . . 107.9 ?
C4 C3 C2 . . 111.12(19) ?
C4 C3 H3A . . 109.4 ?
C2 C3 H3A . . 109.4 ?
C4 C3 H3B . . 109.4 ?
C2 C3 H3B . . 109.4 ?
H3A C3 H3B . . 108.0 ?
C4 C5 C14 . . 125.7(2) ?
C4 C5 C6 . . 121.92(18) ?
C14 C5 C6 . . 112.3(2) ?
O4 C6 C5 . . 111.44(19) ?
O4 C6 C7 . . 111.71(16) ?
C5 C6 C7 . . 111.18(17) ?
O4 C6 H6 . . 107.4 ?
C5 C6 H6 . . 107.4 ?
C7 C6 H6 . . 107.4 ?
C6 C7 C8 . . 115.55(16) ?
C6 C7 H7A . . 108.4 ?
C8 C7 H7A . . 108.4 ?
C6 C7 H7B . . 108.4 ?
C8 C7 H7B . . 108.4 ?
H7A C7 H7B . . 107.5 ?
C11 C8 C7 . . 113.64(13) ?
C11 C8 C9 . . 103.05(13) ?
C7 C8 C9 . . 116.19(13) ?
C11 C8 H8 . . 107.9 ?
C7 C8 H8 . . 107.9 ?
C9 C8 H8 . . 107.9 ?
C12 C11 C15 . . 109.82(13) ?
C12 C11 C8 . . 104.29(12) ?
C15 C11 C8 . . 114.26(16) ?
C12 C11 H11 . . 109.4 ?
C15 C11 H11 . . 109.4 ?
C8 C11 H11 . . 109.4 ?
O1 C12 O3 . . 121.22(17) ?
O1 C12 C11 . . 127.88(16) ?
O3 C12 C11 . . 110.89(14) ?
O3 C9 C10 . . 107.07(13) ?
O3 C9 C8 . . 106.16(11) ?
C10 C9 C8 . . 111.28(15) ?
O3 C9 H9 . . 110.7 ?
C10 C9 H9 . . 110.7 ?
C8 C9 H9 . . 110.7 ?
O2 C10 C1 . . 59.83(12) ?
O2 C10 C9 . . 119.60(17) ?
C1 C10 C9 . . 125.82(16) ?
O2 C10 H10 . . 113.6 ?
C1 C10 H10 . . 113.6 ?
C9 C10 H10 . . 113.6 ?
C5 C14 H14A . . 109.5 ?
C5 C14 H14B . . 109.5 ?
H14A C14 H14B . . 109.5 ?
C5 C14 H14C . . 109.5 ?
H14A C14 H14C . . 109.5 ?
H14B C14 H14C . . 109.5 ?
C1 C13 H13A . . 109.5 ?
C1 C13 H13B . . 109.5 ?
H13A C13 H13B . . 109.5 ?
C1 C13 H13C . . 109.5 ?
H13A C13 H13C . . 109.5 ?
H13B C13 H13C . . 109.5 ?
N C15 C11 . . 113.24(13) ?
N C15 H15A . . 108.9 ?
C11 C15 H15A . . 108.9 ?
N C15 H15B . . 108.9 ?
C11 C15 H15B . . 108.9 ?
H15A C15 H15B . . 107.7 ?
N C16 C17 . . 109.68(19) ?
N C16 H16A . . 109.7 ?
C17 C16 H16A . . 109.7 ?
N C16 H16B . . 109.7 ?
C17 C16 H16B . . 109.7 ?
H16A C16 H16B . . 108.2 ?
O5 C17 C16 . . 112.00(19) ?
O5 C17 H17A . . 109.2 ?
C16 C17 H17A . . 109.2 ?
O5 C17 H17B . . 109.2 ?
C16 C17 H17B . . 109.2 ?
H17A C17 H17B . . 107.9 ?
N C19 C18 . . 110.83(18) ?
N C19 H19A . . 109.5 ?
C18 C19 H19A . . 109.5 ?
N C19 H19B . . 109.5 ?
C18 C19 H19B . . 109.5 ?
H19A C19 H19B . . 108.1 ?
O5 C18 C19 . . 111.8(2) ?
O5 C18 H18A . . 109.3 ?
C19 C18 H18A . . 109.3 ?
O5 C18 H18B . . 109.3 ?
C19 C18 H18B . . 109.3 ?
H18A C18 H18B . . 107.9 ?
C16 N C19 . . 108.64(14) ?
C16 N C15 . . 111.03(17) ?
C19 N C15 . . 109.89(14) ?
C10 O2 C1 . . 60.83(11) ?
C12 O3 C9 . . 111.20(13) ?
C6 O4 H4A . . 109.5 ?
C17 O5 C18 . . 109.61(17) ?

loop_
_geom_bond_atom_site_label_1
_geom_bond_atom_site_label_2
_geom_bond_site_symmetry_2
_geom_bond_distance
_geom_bond_publ_flag
C4 C5 . 1.320(3) ?
C4 C3 . 1.509(3) ?
C4 H4 . 0.9300 ?
C1 O2 . 1.452(3) ?
C1 C10 . 1.466(2) ?
C1 C2 . 1.503(4) ?
C1 C13 . 1.509(3) ?
C2 C3 . 1.533(4) ?
C2 H2A . 0.9700 ?
C2 H2B . 0.9700 ?
C3 H3A . 0.9700 ?
C3 H3B . 0.9700 ?
C5 C14 . 1.519(3) ?
C5 C6 . 1.520(3) ?
C6 O4 . 1.418(3) ?
C6 C7 . 1.537(3) ?
C6 H6 . 0.9800 ?
C7 C8 . 1.540(2) ?
C7 H7A . 0.9700 ?
C7 H7B . 0.9700 ?
C8 C11 . 1.538(2) ?
C8 C9 . 1.540(2) ?
C8 H8 . 0.9800 ?
C11 C12 . 1.513(2) ?
C11 C15 . 1.518(2) ?
C11 H11 . 0.9800 ?
C12 O1 . 1.198(2) ?
C12 O3 . 1.342(2) ?
C9 O3 . 1.459(2) ?
C9 C10 . 1.495(2) ?
C9 H9 . 0.9800 ?
C10 O2 . 1.444(2) ?
C10 H10 . 0.9800 ?
C14 H14A . 0.9600 ?
C14 H14B . 0.9600 ?
C14 H14C . 0.9600 ?
C13 H13A . 0.9600 ?
C13 H13B . 0.9600 ?
C13 H13C . 0.9600 ?
C15 N . 1.473(3) ?
C15 H15A . 0.9700 ?
C15 H15B . 0.9700 ?
C16 N . 1.465(2) ?
C16 C17 . 1.509(3) ?
C16 H16A . 0.9700 ?
C16 H16B . 0.9700 ?
C17 O5 . 1.410(3) ?
C17 H17A . 0.9700 ?
C17 H17B . 0.9700 ?
C19 N . 1.467(3) ?
C19 C18 . 1.496(4) ?
C19 H19A . 0.9700 ?
C19 H19B . 0.9700 ?
C18 O5 . 1.433(3) ?
C18 H18A . 0.9700 ?
C18 H18B . 0.9700 ?
O4 H4A . 0.8200 ?

loop_
_geom_hbond_atom_site_label_D
_geom_hbond_atom_site_label_H
_geom_hbond_atom_site_label_A
_geom_hbond_site_symmetry_A
_geom_hbond_distance_DH
_geom_hbond_distance_HA
_geom_hbond_distance_DA
_geom_hbond_angle_DHA
_geom_hbond_publ_flag
O4 H4A N 1_555 0.82 2.24 3.051(2) 172 yes
C2 H2B O2 2_657 0.97 2.51 3.324(3) 142 yes
C10 H10 O1 2_757 0.98 2.47 3.270(2) 138 yes

loop_
_cod_related_entry_id
_cod_related_entry_database
_cod_related_entry_code
1 ChemSpider 30656816
